data_4341693
loop_
_publ_author_name
'Boyle, Timothy J.'
'Yonemoto, Daniel T.'
'Doan, Thu Q.'
'Alam, Todd M.'

_publ_section_title
;
 Synthesis and Structural Characterization of Group 4 Metal Carboxylates
 for Nanowire Production.
;
_journal_name_full 'Inorganic chemistry'
_journal_page_first 141117102556003
_journal_paper_doi 10.1021/ic501904m
_journal_year 2014
_chemical_formula_sum 'C19 H36 O7 Ti'
_chemical_formula_weight 424.38
_chemical_name_common 'TiOBut OBc 1:4'
_space_group_crystal_system orthorhombic
_space_group_IT_number 31
_space_group_name_Hall 'P 2ac -2'
_space_group_name_H-M_alt 'P m n 21'
_symmetry_space_group_name_Hall 'P 2ac -2'
_symmetry_space_group_name_H-M 'P m n 21'
_atom_sites_solution_hydrogens geom
_cell_angle_alpha 90
_cell_angle_beta 90
_cell_angle_gamma 90
_cell_formula_units_Z 2
_cell_length_a 15.9892(11)
_cell_length_b 8.1331(6)
_cell_length_c 9.2864(5)
_cell_measurement_reflns_used 1832
_cell_measurement_temperature 173.(2)
_cell_measurement_theta_max 20.1599
_cell_measurement_theta_min 2.5363
_cell_volume 1207.62(14)
_computing_cell_refinement 'SAINT V8.34A (Bruker AXS Inc., 2013)'
_computing_data_reduction 'SAINT V8.34A (Bruker AXS Inc., 2013)'
_computing_structure_refinement 'SHELXL-2014 (Sheldrick, 2014)'
_computing_structure_solution 'Bruker XT Intrinsic Solution Method'
_diffrn_ambient_temperature 173.(2)
_diffrn_detector_area_resol_mean 8.3333
_diffrn_measured_fraction_theta_full 1.000
_diffrn_measured_fraction_theta_max 1.000
_diffrn_measurement_device_type 'Bruker Kappa APEX II CCD'
_diffrn_measurement_method '\f and \w scans'
_diffrn_radiation_monochromator graphite
_diffrn_radiation_type 'Mo K\a'
_diffrn_radiation_wavelength 0.71073
_diffrn_reflns_av_R_equivalents 0.1432
_diffrn_reflns_av_unetI/netI 0.1147
_diffrn_reflns_limit_h_max 19
_diffrn_reflns_limit_h_min -14
_diffrn_reflns_limit_k_max 9
_diffrn_reflns_limit_k_min -9
_diffrn_reflns_limit_l_max 11
_diffrn_reflns_limit_l_min -11
_diffrn_reflns_number 11242
_diffrn_reflns_theta_full 25.25
_diffrn_reflns_theta_max 25.25
_diffrn_reflns_theta_min 2.50
_diffrn_source 'fine-focus tube'
_exptl_absorpt_coefficient_mu 0.386
_exptl_absorpt_correction_T_max .955
_exptl_absorpt_correction_T_min .924
_exptl_absorpt_correction_type multi-scan
_exptl_absorpt_process_details 'SADABS V2012/1 (Bruker AXS Inc.)'
_exptl_crystal_colour colourless
_exptl_crystal_density_diffrn 1.167
_exptl_crystal_density_method 'not measured'
_exptl_crystal_description irregular
_exptl_crystal_F_000 456
_exptl_crystal_size_max 0.23
_exptl_crystal_size_mid 0.17
_exptl_crystal_size_min 0.12
_refine_diff_density_max 0.600
_refine_diff_density_min -0.596
_refine_ls_abs_structure_details
;
Flack x determined using 485 quotients [(I+)-(I-)]/[(I+)+(I-)]
(Parsons, Flack and Wagner, Acta Cryst. B69 (2013) 249-259).
;
_refine_ls_abs_structure_Flack 0.46(4)
_refine_ls_extinction_method none
_refine_ls_goodness_of_fit_ref 0.934
_refine_ls_hydrogen_treatment noref
_refine_ls_matrix_type full
_refine_ls_number_parameters 136
_refine_ls_number_reflns 2273
_refine_ls_number_restraints 1
_refine_ls_restrained_S_all 0.934
_refine_ls_R_factor_all 0.1242
_refine_ls_R_factor_gt 0.0617
_refine_ls_shift/su_max 0.018
_refine_ls_shift/su_mean 0.001
_refine_ls_structure_factor_coef Fsqd
_refine_ls_weighting_details 'w=1/[\s^2^(Fo^2^)+(0.1114P)^2^] where P=(Fo^2^+2Fc^2^)/3'
_refine_ls_weighting_scheme calc
_refine_ls_wR_factor_gt 0.1438
_refine_ls_wR_factor_ref 0.1892
_reflns_number_gt 1402
_reflns_number_total 2273
_reflns_threshold_expression 'I > 2\s(I)'
_cod_data_source_file ic501904m_si_002.cif
_cod_data_source_block I
_cod_database_code 4341693

loop_
_space_group_symop_operation_xyz
'x, y, z'
'-x+1/2, -y, z+1/2'
'x+1/2, -y, z+1/2'
'-x, y, z'

loop_
_atom_site_type_symbol
_atom_site_label
_atom_site_fract_x
_atom_site_fract_y
_atom_site_fract_z
_atom_site_U_iso_or_equiv
_atom_site_adp_type
_atom_site_calc_flag
_atom_site_refinement_flags_adp
_atom_site_refinement_flags_occupancy
_atom_site_refinement_flags_posn
_atom_site_occupancy
Ti Ti1 0.5 0.3775(3) 0.6379(2) 0.0334(6) Uani d T P S 1
O O1 0.5 0.4553(11) 0.4234(8) 0.043(2) Uani d T P S 1
O O2 0.5 0.1974(10) 0.4804(9) 0.039(2) Uani d T P S 1
O O3 0.5808(3) 0.2519(8) 0.7705(6) 0.0404(15) Uani d . . . 1
O O4 0.6301(4) 0.3870(8) 0.5911(6) 0.0453(18) Uani d . . . 1
O O5 0.5 0.5716(9) 0.7121(9) 0.040(2) Uani d T P S 1
C C1 0.5 0.3066(17) 0.3824(14) 0.034(3) Uani d T P S 1
C C2 0.5 0.2612(18) 0.2245(14) 0.049(4) Uani d T P S 1
C C3 0.5 0.414(2) 0.132(2) 0.093(6) Uani d T P S 1
H H3A 0.4786 0.3874 0.0361 0.139 Uiso calc U P . 0.5
H H3B 0.5572 0.4566 0.124 0.139 Uiso calc U P . 0.5
H H3C 0.4642 0.4979 0.1765 0.139 Uiso calc U P . 0.5
C C4 0.4223(10) 0.163(2) 0.1945(16) 0.120(6) Uani d . . . 1
H H4A 0.4226 0.1268 0.094 0.18 Uiso calc U . . 1
H H4B 0.373 0.232 0.2118 0.18 Uiso calc U . . 1
H H4C 0.4206 0.0673 0.2582 0.18 Uiso calc U . . 1
C C5 0.6443(6) 0.3012(11) 0.7030(11) 0.038(2) Uani d . . . 1
C C6 0.7321(5) 0.2646(12) 0.7511(10) 0.042(2) Uani d . . . 1
C C7 0.7884(8) 0.2356(17) 0.6236(15) 0.091(4) Uani d . . . 1
H H7A 0.7667 0.1435 0.5666 0.136 Uiso calc U . . 1
H H7B 0.8449 0.2095 0.6574 0.136 Uiso calc U . . 1
H H7C 0.7901 0.3348 0.5638 0.136 Uiso calc U . . 1
C C8 0.7350(7) 0.1178(19) 0.8509(16) 0.104(6) Uani d . . . 1
H H8A 0.7166 0.0194 0.7989 0.155 Uiso calc U . . 1
H H8B 0.6978 0.1371 0.9332 0.155 Uiso calc U . . 1
H H8C 0.7923 0.1019 0.8855 0.155 Uiso calc U . . 1
C C9 0.7600(9) 0.4189(19) 0.832(2) 0.140(8) Uani d . . . 1
H H9A 0.7711 0.5072 0.7624 0.21 Uiso calc U . . 1
H H9B 0.8111 0.395 0.8862 0.21 Uiso calc U . . 1
H H9C 0.7158 0.4535 0.8981 0.21 Uiso calc U . . 1
C C10 0.5 0.7511(15) 0.7086(15) 0.043(3) Uani d T P S 1
C C11 0.4230(7) 0.8045(13) 0.626(2) 0.094(4) Uani d . . . 1
H H11A 0.4227 0.9245 0.6172 0.141 Uiso calc U . . 1
H H11B 0.3728 0.7688 0.678 0.141 Uiso calc U . . 1
H H11C 0.4237 0.7547 0.5301 0.141 Uiso calc U . . 1
C C12 0.5 0.810(2) 0.8618(19) 0.108(8) Uani d T P S 1
H H12A 0.455 0.8901 0.8753 0.162 Uiso calc U P . 0.5
H H12B 0.5539 0.8615 0.8837 0.162 Uiso calc U P . 0.5
H H12C 0.4911 0.7162 0.9264 0.162 Uiso calc U P . 0.5

loop_
_atom_site_aniso_label
_atom_site_aniso_U_11
_atom_site_aniso_U_22
_atom_site_aniso_U_33
_atom_site_aniso_U_12
_atom_site_aniso_U_13
_atom_site_aniso_U_23
Ti1 0.0386(11) 0.0338(12) 0.0280(11) 0 0 0.0028(12)
O1 0.062(6) 0.040(6) 0.026(5) 0 0 0.000(4)
O2 0.053(5) 0.030(5) 0.035(5) 0 0 0.003(5)
O3 0.039(3) 0.047(4) 0.035(4) -0.002(3) 0.001(3) 0.007(3)
O4 0.043(4) 0.054(4) 0.039(5) -0.004(3) 0.001(3) 0.007(3)
O5 0.050(5) 0.032(5) 0.038(5) 0 0 -0.004(4)
C1 0.030(6) 0.036(8) 0.038(7) 0 0 -0.007(7)
C2 0.055(8) 0.064(10) 0.028(8) 0 0 -0.013(7)
C3 0.151(16) 0.099(14) 0.028(7) 0 0 -0.010(12)
C4 0.140(14) 0.173(15) 0.048(8) -0.078(11) -0.021(8) -0.012(9)
C5 0.056(6) 0.031(5) 0.027(5) -0.005(5) 0.004(5) -0.002(5)
C6 0.040(5) 0.049(6) 0.036(5) 0.002(4) -0.003(4) -0.002(4)
C7 0.078(7) 0.139(11) 0.055(8) 0.048(7) 0.017(7) 0.012(10)
C8 0.048(6) 0.141(13) 0.122(13) -0.004(8) -0.019(7) 0.089(10)
C9 0.100(11) 0.107(12) 0.21(2) 0.018(10) -0.090(12) -0.089(13)
C10 0.048(8) 0.035(7) 0.047(8) 0 0 -0.002(7)
C11 0.088(9) 0.049(6) 0.144(12) 0.003(5) -0.048(10) 0.001(11)
C12 0.22(3) 0.050(11) 0.059(13) 0 0 -0.017(10)

loop_
_atom_type_symbol
_atom_type_description
_atom_type_scat_dispersion_real
_atom_type_scat_dispersion_imag
_atom_type_scat_source
C C 0.0033 0.0016 'International Tables Vol C Tables 4.2.6.8 and 6.1.1.4'
H H 0.0000 0.0000 'International Tables Vol C Tables 4.2.6.8 and 6.1.1.4'
O O 0.0106 0.0060 'International Tables Vol C Tables 4.2.6.8 and 6.1.1.4'
Ti Ti 0.2776 0.4457 'International Tables Vol C Tables 4.2.6.8 and 6.1.1.4'

loop_
_geom_angle_atom_site_label_1
_geom_angle_atom_site_label_2
_geom_angle_atom_site_label_3
_geom_angle_site_symmetry_1
_geom_angle_site_symmetry_3
_geom_angle
O5 Ti1 O3 . 4_655 102.4(3)
O5 Ti1 O3 . . 102.4(3)
O3 Ti1 O3 4_655 . 77.8(3)
O5 Ti1 O2 . . 158.6(4)
O3 Ti1 O2 4_655 . 94.1(3)
O3 Ti1 O2 . . 94.1(3)
O5 Ti1 O1 . . 96.0(4)
O3 Ti1 O1 4_655 . 136.1(2)
O3 Ti1 O1 . . 136.1(2)
O2 Ti1 O1 . . 62.7(3)
O5 Ti1 O4 . . 92.78(19)
O3 Ti1 O4 4_655 . 139.0(2)
O3 Ti1 O4 . . 61.7(2)
O2 Ti1 O4 . . 83.19(18)
O1 Ti1 O4 . . 78.14(16)
O5 Ti1 O4 . 4_655 92.78(19)
O3 Ti1 O4 4_655 4_655 61.7(2)
O3 Ti1 O4 . 4_655 139.0(2)
O2 Ti1 O4 . 4_655 83.19(18)
O1 Ti1 O4 . 4_655 78.14(16)
O4 Ti1 O4 . 4_655 156.1(3)
O5 Ti1 C1 . . 127.3(4)
O3 Ti1 C1 4_655 . 117.7(3)
O3 Ti1 C1 . . 117.7(3)
O2 Ti1 C1 . . 31.4(4)
O1 Ti1 C1 . . 31.3(4)
O4 Ti1 C1 . . 79.06(17)
O4 Ti1 C1 4_655 . 79.06(17)
O5 Ti1 C5 . . 97.6(2)
O3 Ti1 C5 4_655 . 108.4(3)
O3 Ti1 C5 . . 30.7(3)
O2 Ti1 C5 . . 89.7(2)
O1 Ti1 C5 . . 108.1(2)
O4 Ti1 C5 . . 31.1(2)
O4 Ti1 C5 4_655 . 167.2(3)
C1 Ti1 C5 . . 100.3(3)
O5 Ti1 C5 . 4_655 97.6(2)
O3 Ti1 C5 4_655 4_655 30.7(3)
O3 Ti1 C5 . 4_655 108.4(3)
O2 Ti1 C5 . 4_655 89.7(2)
O1 Ti1 C5 . 4_655 108.1(2)
O4 Ti1 C5 . 4_655 167.2(3)
O4 Ti1 C5 4_655 4_655 31.1(2)
C1 Ti1 C5 . 4_655 100.3(3)
C5 Ti1 C5 . 4_655 138.8(5)
C1 O1 Ti1 . . 89.8(7)
C1 O2 Ti1 . . 90.6(7)
C5 O3 Ti1 . . 92.8(6)
C5 O4 Ti1 . . 89.3(5)
C10 O5 Ti1 . . 155.1(8)
O1 C1 O2 . . 116.9(11)
O1 C1 C2 . . 121.6(12)
O2 C1 C2 . . 121.5(11)
O1 C1 Ti1 . . 58.9(6)
O2 C1 Ti1 . . 58.0(6)
C2 C1 Ti1 . . 179.5(10)
C4 C2 C4 . 4_655 111.6(19)
C4 C2 C3 . . 109.3(10)
C4 C2 C3 4_655 . 109.3(10)
C4 C2 C1 . . 108.0(8)
C4 C2 C1 4_655 . 108.0(8)
C3 C2 C1 . . 110.4(12)
O3 C5 O4 . . 116.0(8)
O3 C5 C6 . . 122.8(9)
O4 C5 C6 . . 121.2(9)
O3 C5 Ti1 . . 56.5(5)
O4 C5 Ti1 . . 59.6(5)
C6 C5 Ti1 . . 175.7(7)
C5 C6 C7 . . 110.8(9)
C5 C6 C8 . . 111.5(8)
C7 C6 C8 . . 109.9(9)
C5 C6 C9 . . 104.8(8)
C7 C6 C9 . . 109.8(12)
C8 C6 C9 . . 109.8(11)
O5 C10 C12 . . 107.3(11)
O5 C10 C11 . 4_655 107.3(8)
C12 C10 C11 . 4_655 112.8(9)
O5 C10 C11 . . 107.3(8)
C12 C10 C11 . . 112.8(9)
C11 C10 C11 4_655 . 108.9(16)

loop_
_geom_bond_atom_site_label_1
_geom_bond_atom_site_label_2
_geom_bond_site_symmetry_2
_geom_bond_distance
Ti1 O5 . 1.723(8)
Ti1 O3 4_655 2.057(6)
Ti1 O3 . 2.057(6)
Ti1 O2 . 2.070(8)
Ti1 O1 . 2.090(8)
Ti1 O4 . 2.126(6)
Ti1 O4 4_655 2.126(6)
Ti1 C1 . 2.441(13)
Ti1 C5 . 2.465(9)
Ti1 C5 4_655 2.465(9)
O1 C1 . 1.267(14)
O2 C1 . 1.271(14)
O3 C5 . 1.259(10)
O4 C5 . 1.272(10)
O5 C10 . 1.460(14)
C1 C2 . 1.512(17)
C2 C4 . 1.502(14)
C2 C4 4_655 1.502(14)
C2 C3 . 1.51(2)
C5 C6 . 1.504(12)
C6 C7 . 1.505(15)
C6 C8 . 1.512(15)
C6 C9 . 1.528(16)
C10 C12 . 1.50(2)
C10 C11 4_655 1.513(14)
C10 C11 . 1.513(14)
